data_2103558
loop_
_publ_author_name
'Nicola\"i, B\'eatrice'
'Kearley, Gordon J.'
'Cousson, Alain'
'Paulus, Werner'
'Fillaux, Fran\,cois'
'Gentner, Fabien'
'Schr\"oder, Ludger'
'Watkin, David'

_publ_section_title
;
 Structure of manganese diacetate tetrahydrate and low-temperature
 methyl-group dynamics
;
_journal_issue 1
_journal_name_full 'Acta Crystallographica Section B'
_journal_page_first 36
_journal_page_last 44
_journal_paper_doi 10.1107/S0108768100014695
_journal_volume 57
_journal_year 2001
_chemical_formula_moiety ' Mn, 2(C2 H3 O2), 4(D2 O)'
_chemical_formula_sum 'C4 H6 D8 Mn O8'
_chemical_formula_weight 252.9
_chemical_name_common Mnac
_chemical_name_systematic
;
manganese acetate tetrahydrate
;
_space_group_IT_number 14
_symmetry_cell_setting monoclinic
_symmetry_space_group_name_Hall '-P 2ybc'
_symmetry_space_group_name_H-M 'P 1 21/c 1'
_cell_angle_alpha 90
_cell_angle_beta 118.8(2)
_cell_angle_gamma 90
_cell_formula_units_Z 6
_cell_length_a 10.88(3)
_cell_length_b 17.39(3)
_cell_length_c 9.04(2)
_cell_measurement_reflns_used 14
_cell_measurement_temperature 14
_cell_measurement_theta_max 42.5
_cell_measurement_theta_min 15.7
_cell_volume 1499(7)
_computing_cell_refinement
;
DIF4 modified version of STOE 4 circle
 diffractometer control program (1996)
;
_computing_data_collection 'CAD-4 software (Enraf-Nonius, 1989)'
_computing_data_reduction
;
PRON modified version of REDU4 (STOE) 1996
diffractometer control program (1996)
;
_computing_molecular_graphics 'CAMERON (Pearce et al., 1996)'
_computing_publication_material 'CRYSTALS (Watkin et al., 1996)'
_computing_structure_refinement 'CRYSTALS Issue 10 (Watkin, Prout, Carruthers & Betteridge, 1996)'
_diffrn_measurement_device '       Orph\'ee reactor (Saclay, France) : 5C2 four-circle'
_diffrn_measurement_method ' \w scans'
_diffrn_radiation_monochromator Cu_(220)
_diffrn_radiation_probe neutron
_diffrn_radiation_source Orph\'ee_reactor_Saclay_France
_diffrn_radiation_type Neutron
_diffrn_radiation_wavelength .83080
_diffrn_reflns_av_R_equivalents .05
_diffrn_reflns_limit_h_max 3
_diffrn_reflns_limit_h_min -17
_diffrn_reflns_limit_k_max 26
_diffrn_reflns_limit_k_min 0
_diffrn_reflns_limit_l_max 14
_diffrn_reflns_limit_l_min -13
_diffrn_reflns_number 7656
_diffrn_reflns_theta_max 40
_diffrn_reflns_theta_min 2.5
_diffrn_standards_decay_% .00
_diffrn_standards_interval_count 0
_diffrn_standards_interval_time 450
_diffrn_standards_number 2
_exptl_absorpt_correction_type none
_exptl_crystal_colour pink
_exptl_crystal_density_diffrn 1.58
_exptl_crystal_density_meas ?
_exptl_crystal_description prism
_exptl_crystal_F_000 489.70
_exptl_crystal_size_max 3.00
_exptl_crystal_size_mid 3.00
_exptl_crystal_size_min 3.00
_refine_diff_density_max 1.37
_refine_diff_density_min -2.21
_refine_ls_extinction_coef 5.1(4)
_refine_ls_extinction_method 'Larson 1970 Crystallographic Computing eq 22'
_refine_ls_goodness_of_fit_obs 1.0678
_refine_ls_hydrogen_treatment none
_refine_ls_matrix_type full
_refine_ls_number_parameters 380
_refine_ls_number_reflns 4686
_refine_ls_R_factor_obs .0407
_refine_ls_shift/su_max .004947
_refine_ls_structure_factor_coef Fsqd
_refine_ls_weighting_details
;
 Chebychev polynomial with   4 parameters (Carruthers & Watkin, 1979)
 1.23 -1.20 0.899 -0.290
;
_refine_ls_wR_factor_obs .0383
_reflns_number_observed 4686
_reflns_number_total 6227
_reflns_observed_criterion >3.00\s(I)
_cod_data_source_file lc0023.cif
_cod_data_source_block 14K
_cod_depositor_comments
;
The following automatic conversions were performed:

'_chemical_melting_point' value 'not measured' was changed to '?' -
the value is undefined or not given.

Automatic conversion script
Id: cif_fix_values 1646 2011-03-28 12:23:43Z adriana 

The following automatic conversions were performed:

'_chemical_melting_point' value 'not measured' was changed to '?' -
the value is undefined or not given.

Automatic conversion script
Id: cif_fix_values 1715 2011-07-08 13:25:40Z adriana 
;
_cod_original_cell_volume 1498.8
_cod_original_sg_symbol_H-M 'P 21/c'
_cod_original_formula_sum 'C4 H6 D8 Mn O8 '
_cod_database_code 2103558

loop_
_symmetry_equiv_pos_as_xyz
x,y,z
-x,-y,-z
-x,y+1/2,-z+1/2
x,-y+1/2,z+1/2

loop_
_atom_site_aniso_label
_atom_site_aniso_U_11
_atom_site_aniso_U_22
_atom_site_aniso_U_33
_atom_site_aniso_U_12
_atom_site_aniso_U_13
_atom_site_aniso_U_23
Mn1 .0031(5) .0019(5) .0031(5) -.0004(4) .0018(4) .0003(4)
Mn2 .0036(3) .0022(4) .0040(4) .0000(3) .0026(3) .0005(3)
C1 .0066(2) .0030(2) .0047(2) -.00014(16) .00365(18) -.00028(17)
C2 .0226(3) .0055(2) .0103(3) -.0009(2) .0120(3) .0008(2)
C3 .0053(2) .0034(2) .0063(2) .00027(16) .00368(18) .00009(17)
C4 .0108(3) .0066(3) .0181(3) .00149(19) .0112(2) .0015(2)
C5 .0054(2) .0038(2) .0045(2) -.00045(16) .00221(18) -.00009(17)
C6 .0092(2) .0096(3) .0066(3) -.0029(2) -.0001(2) .0014(2)
O1 .0081(3) .0032(2) .0047(3) -.00024(19) .0042(2) -.00047(19)
O2 .0092(3) .0028(3) .0068(3) -.00050(19) .0050(2) -.0009(2)
O3 .0085(3) .0043(3) .0099(3) .0015(2) .0065(2) .0013(2)
O4 .0079(3) .0051(3) .0091(3) -.0004(2) .0064(2) .0013(2)
O5 .0076(3) .0043(3) .0052(3) -.00005(19) .0019(2) .0011(2)
O6 .0082(3) .0044(3) .0062(3) -.0018(2) .0029(2) -.0002(2)
O7 .0075(3) .0065(3) .0067(3) -.0016(2) .0042(2) -.0017(2)
O8 .0070(3) .0059(3) .0063(3) .00130(19) .0034(2) -.0001(2)
O9 .0083(3) .0086(3) .0086(3) -.0005(2) .0043(2) -.0001(2)
O10 .0095(3) .0094(3) .0076(3) .0000(2) .0038(2) -.0014(2)
O11 .0074(3) .0071(3) .0096(3) -.0007(2) .0048(2) -.0001(2)
O12 .0086(3) .0081(3) .0089(3) -.0005(2) .0020(2) -.0004(2)
D4 .0209(7) .0165(7) .0179(7) .0014(4) .0056(5) .0054(4)
D5 .0188(6) .0132(6) .0205(7) -.0037(4) .0069(5) -.0028(4)
D9 .0198(6) .0200(7) .0137(6) .0003(4) .0095(5) -.0035(4)
D10 .0159(6) .0187(7) .0172(7) .0043(4) .0077(5) .0008(4)
D14 .0181(6) .0108(6) .0226(7) -.0037(4) .0102(5) -.0017(4)
D15 .0160(6) .0162(6) .0217(7) .0041(4) .0107(5) .0000(4)
D16 .0161(6) .0148(6) .0112(6) .0007(4) .0070(4) -.0029(4)
D17 .0126(5) .0149(6) .0111(6) .0022(3) .0041(4) .0020(4)
D18 .0164(6) .0143(6) .0132(6) .0014(4) .0061(4) .0027(4)
D19 .0163(6) .0191(6) .0151(6) -.0028(4) .0052(4) -.0025(4)
D20 .0178(6) .0164(6) .0149(6) -.0009(4) .0101(5) -.0039(4)
D21 .0134(5) .0154(6) .0169(6) -.0039(4) .0100(4) -.0016(4)
H21 .0790(19) .0256(9) .0280(10) -.0050(10) .0388(12) -.0048(7)
H22 .122(4) .130(5) .0348(15) -.106(4) .027(2) -.006(2)
H23 .171(5) .077(3) .121(4) .097(4) .129(4) .081(3)
H41 .0356(9) .0156(7) .0501(12) .0052(6) .0302(9) .0012(7)
H42 .0195(8) .0488(14) .0677(18) -.0117(8) .0190(10) -.0268(13)
H43 .0637(17) .0524(15) .0504(15) .0305(13) .0496(14) .0320(12)
H61 .0393(14) .0534(18) .0488(17) .0240(13) -.0093(12) -.0107(14)
H62 .071(2) .0476(16) .0368(13) -.0440(17) -.0143(14) .0156(12)
H63 .0440(14) .116(3) .0210(10) -.0219(18) .0170(10) -.0137(14)

loop_
_atom_site_label
_atom_site_fract_x
_atom_site_fract_y
_atom_site_fract_z
_atom_site_U_iso_or_equiv
_atom_site_thermal_displace_type
_atom_site_occupancy
Mn1 .0000 .0000 .0000 .0025 Uani .5000
Mn2 .02154(11) .20154(6) -.06542(13) .0030 Uani 1.0000
C1 .01292(6) .14148(3) .23988(8) .0043 Uani 1.0000
C2 .00188(9) .08678(4) .36200(10) .0111 Uani 1.0000
C3 .22184(6) .07847(3) -.09365(8) .0046 Uani 1.0000
C4 .34013(7) .06109(4) -.13080(10) .0101 Uani 1.0000
C5 -.20164(6) .08814(3) -.34227(8) .0046 Uani 1.0000
C6 -.32383(7) .07815(4) -.51660(9) .0101 Uani 1.0000
O1 .00886(7) .11501(4) .10470(9) .0048 Uani 1.0000
O2 .02565(8) .21165(4) .27019(9) .0058 Uani 1.0000
O3 .17622(8) .14658(4) -.11640(10) .0067 Uani 1.0000
O4 .17694(8) .02440(4) -.03990(10) .0064 Uani 1.0000
O5 -.16643(8) .03147(4) -.24337(9) .0062 Uani 1.0000
O6 -.13990(8) .15245(4) -.30394(9) .0065 Uani 1.0000
O7 .21127(8) .25320(4) .15220(10) .0066 Uani 1.0000
O8 -.16399(7) .25437(4) -.06620(10) .0063 Uani 1.0000
O9 .43410(8) .31484(5) .12400(10) .0084 Uani 1.0000
O10 .61599(8) .19110(5) .15680(10) .0089 Uani 1.0000
O11 .67021(8) .37674(5) .41300(10) .0078 Uani 1.0000
O12 .33359(8) .10676(5) .33137(11) .0095 Uani 1.0000
D4 .28484(16) .14675(9) .2505(2) .0200 Uani .620(8)
D5 .27648(15) .06085(8) .29290(19) .0186 Uani .634(7)
D9 .62528(15) .17151(8) .06256(17) .0172 Uani .637(7)
D10 .54302(15) .22961(9) .11824(18) .0174 Uani .625(7)
D14 .71476(15) .42692(8) .4417(2) .0170 Uani .606(7)
D15 .74182(14) .34085(8) .42256(18) .0173 Uani .652(7)
D16 -.15549(13) .28483(7) .02927(16) .0138 Uani .641(7)
D17 -.23923(12) .27682(7) -.17069(16) .0135 Uani .655(7)
D18 .39924(14) .34739(8) .02314(17) .0150 Uani .635(7)
D19 .50747(14) .34354(8) .21567(17) .0178 Uani .673(7)
D20 .19968(14) .28371(8) .23478(17) .0154 Uani .640(7)
D21 .28795(13) .27595(8) .13958(17) .0141 Uani .646(7)
H21 .0088(4) .11561(13) .4696(3) .0390 Uani 1.0000
H22 -.0957(6) .0582(4) .3010(5) .1003 Uani 1.0000
H23 .0764(7) .0432(3) .3961(8) .0986 Uani 1.0000
H41 .3572(2) -.00001(11) -.1320(3) .0298 Uani 1.0000
H42 .4348(2) .08776(19) -.0346(5) .0460 Uani 1.0000
H43 .3191(4) .08614(18) -.2511(4) .0462 Uani 1.0000
H61 -.3937(4) .1263(2) -.5502(5) .0600 Uani 1.0000
H62 -.3777(4) .0257(2) -.5301(4) .0686 Uani 1.0000
H63 -.2886(4) .0808(3) -.6083(3) .0598 Uani 1.0000

loop_
_atom_type_symbol
_atom_type_scat_dispersion_real
_atom_type_scat_dispersion_imag
_atom_type_scat_source
'Mn  ' .0000 .0000 International_Tables_Vol_IV_Table_2.2B
'O   ' .0000 .0000 International_Tables_Vol_IV_Table_2.2B
'C   ' .0000 .0000 International_Tables_Vol_IV_Table_2.2B
'H   ' .0000 .0000 International_Tables_Vol_IV_Table_2.2B
'D   ' .0000 .0000 International_Tables_Vol_IV_Table_2.2B

loop_
_geom_angle_atom_site_label_1
_geom_angle_atom_site_label_2
_geom_angle_atom_site_label_3
_geom_angle_site_symmetry_1
_geom_angle_site_symmetry_3
_geom_angle
_geom_angle_publ_flag
O1 Mn1 O1 . 2_555 179.995 yes
O1 Mn1 O4 . . 92.03(3) yes
O1 Mn1 O4 2_555 . 87.97(3) yes
O1 Mn1 O4 . 2_555 87.97(3) yes
O1 Mn1 O4 2_555 2_555 92.03(3) yes
O4 Mn1 O4 . 2_555 179.995 yes
O1 Mn1 O5 . . 92.86(3) yes
O1 Mn1 O5 2_555 . 87.14(3) yes
O4 Mn1 O5 . . 99.12(3) yes
O4 Mn1 O5 2_555 . 80.88(3) yes
O1 Mn1 O5 . 2_555 87.14(3) yes
O1 Mn1 O5 2_555 2_555 92.86(3) yes
O4 Mn1 O5 . 2_555 80.88(3) yes
O4 Mn1 O5 2_555 2_555 99.12(3) yes
O5 Mn1 O5 . 2_555 179.995 yes
O1 Mn2 O2 . 4_554 177.19(6) yes
O1 Mn2 O3 . . 99.40(5) yes
O2 Mn2 O3 4_554 . 83.39(4) yes
O1 Mn2 O6 . . 97.50(5) yes
O2 Mn2 O6 4_554 . 82.31(5) yes
O3 Mn2 O6 . . 87.45(5) yes
O1 Mn2 O7 . . 90.12(5) yes
O2 Mn2 O7 4_554 . 90.47(5) yes
O3 Mn2 O7 . . 83.25(4) yes
O6 Mn2 O7 . . 168.83(6) yes
O1 Mn2 O8 . . 85.52(4) yes
O2 Mn2 O8 4_554 . 91.68(5) yes
O3 Mn2 O8 . . 168.91(6) yes
O6 Mn2 O8 . . 82.04(4) yes
O7 Mn2 O8 . . 106.80(5) yes
C2 C1 O1 . . 119.47(6) yes
C2 C1 O2 . . 119.90(6) yes
O1 C1 O2 . . 120.64(6) yes
C1 C2 H21 . . 112.14(13) no
C1 C2 H22 . . 109.3(2) no
H21 C2 H22 . . 108.0(4) no
C1 C2 H23 . . 110.6(2) no
H21 C2 H23 . . 111.7(4) no
H22 C2 H23 . . 104.8(6) no
C4 C3 O3 . . 117.52(6) yes
C4 C3 O4 . . 117.85(6) yes
O3 C3 O4 . . 124.62(6) yes
C3 C4 H41 . . 111.64(12) no
C3 C4 H42 . . 108.56(16) no
H41 C4 H42 . . 109.2(2) no
C3 C4 H43 . . 110.55(15) no
H41 C4 H43 . . 109.8(2) no
H42 C4 H43 . . 107.0(3) no
C6 C5 O5 . . 117.79(6) yes
C6 C5 O6 . . 118.30(6) yes
O5 C5 O6 . . 123.91(7) yes
C5 C6 H61 . . 110.80(18) no
C5 C6 H62 . . 112.40(16) no
H61 C6 H62 . . 111.2(4) no
C5 C6 H63 . . 109.96(18) no
H61 C6 H63 . . 102.5(4) no
H62 C6 H63 . . 109.5(4) no
Mn1 O1 Mn2 . . 109.02(4) yes
Mn1 O1 C1 . . 135.23(5) yes
Mn2 O1 C1 . . 115.69(6) yes
Mn2 O2 C1 4_555 . 144.10(6) yes
Mn2 O3 C3 . . 131.54(6) yes
Mn1 O4 C3 . . 138.75(6) yes
Mn1 O5 C5 . . 138.33(6) yes
Mn2 O6 C5 . . 132.98(6) yes
Mn2 O7 D20 . . 119.20(10) yes
Mn2 O7 D21 . . 122.40(10) yes
D20 O7 D21 . . 107.59(13) yes
Mn2 O8 D16 . . 121.50(10) yes
Mn2 O8 D17 . . 120.15(9) yes
D16 O8 D17 . . 108.25(13) yes
D18 O9 D19 . . 106.79(14) yes
D9 O10 D10 . . 110.07(14) yes
D14 O11 D15 . . 106.17(14) yes
D4 O12 D5 . . 107.44(15) yes

loop_
_geom_bond_atom_site_label_1
_geom_bond_atom_site_label_2
_geom_bond_site_symmetry_2
_geom_bond_distance
_geom_bond_publ_flag
Mn1 O1 . 2.1948(7) yes
Mn1 O1 2_555 2.1948(7) yes
Mn1 O4 . 2.1644(7) yes
Mn1 O4 2_555 2.1644(7) yes
Mn1 O5 . 2.1402(7) yes
Mn1 O5 2_555 2.1402(7) yes
Mn2 O1 . 2.2029(12) yes
Mn2 O2 4_554 2.1339(12) yes
Mn2 O3 . 2.1693(12) yes
Mn2 O6 . 2.1941(13) yes
Mn2 O7 . 2.2417(13) yes
Mn2 O8 . 2.2149(12) yes
C1 C2 . 1.5051(9) yes
C1 O1 . 1.2866(9) yes
C1 O2 . 1.2437(9) yes
C2 H21 . 1.065(2) no
C2 H22 . 1.055(4) no
C2 H23 . 1.042(3) no
C3 C4 . 1.5092(9) yes
C3 O3 . 1.2623(9) yes
C3 O4 . 1.2600(9) yes
C4 H41 . 1.080(2) no
C4 H42 . 1.081(3) no
C4 H43 . 1.089(2) no
C5 C6 . 1.5042(9) yes
C5 O5 . 1.2599(9) yes
C5 O6 . 1.2641(9) yes
C6 H61 . 1.072(3) no
C6 H62 . 1.058(3) no
C6 H63 . 1.069(3) no
O7 D20 . .9725(15) yes
O7 D21 . .9784(14) yes
O8 D16 . .9780(15) yes
O8 D17 . .9850(15) yes
O9 D18 . .9808(16) yes
O9 D19 . .9673(16) yes
O10 D9 . .9667(16) yes
O10 D10 . .9663(17) yes
O11 D14 . .9710(17) yes
O11 D15 . .9691(15) yes
O12 D4 . .9624(18) yes
O12 D5 . .9675(17) yes
